data_4028708
loop_
_publ_author_name
'Dominik Hager'
'Christian Paulitz'
'J\"org Tiebes'
'Peter Mayer'
'Dirk Trauner'

_publ_section_title
;
 Total Synthesis of Herbicidin C and Aureonuclemycin: Impasses and New
 Avenues
;
_journal_name_full 'Journal of Organic Chemistry'
_journal_page_first 10784
_journal_page_last 10801
_journal_paper_doi 10.1021/jo401706r
_journal_volume 78
_journal_year 2013
_chemical_absolute_configuration syn
_chemical_formula_moiety 'C20 H30 O9'
_chemical_formula_sum 'C20 H30 O9'
_chemical_formula_weight 414.447
_space_group_IT_number 4
_symmetry_cell_setting monoclinic
_symmetry_Int_Tables_number 4
_symmetry_space_group_name_Hall 'P 2yb'
_symmetry_space_group_name_H-M 'P 1 21 1'
_atom_sites_solution_hydrogens geom
_atom_sites_solution_primary direct
_atom_sites_solution_secondary difmap
_audit_block_code C20H30O9_no167_trauner
_audit_creation_date
;
'Tue Sep 08 13:31:22 2009'
;
_audit_creation_method 'form98_non/compatible with shelxl97-2'
_audit_update_record 14-Sep-09
_cell_angle_alpha 90.00
_cell_angle_beta 90.165(2)
_cell_angle_gamma 90.00
_cell_formula_units_Z 6
_cell_length_a 10.7518(3)
_cell_length_b 17.8960(6)
_cell_length_c 16.0933(4)
_cell_measurement_reflns_used 10363
_cell_measurement_temperature 173(2)
_cell_measurement_theta_max 26.2497
_cell_measurement_theta_min 4.2356
_cell_volume 3096.57(16)
_computing_cell_refinement
;
CrysAlisPro, Oxford Diffraction Ltd.,
Version 1.171.33.41 (release 06-05-2009 CrysAlis171 .NET)
(compiled May 6 2009,17:20:42)
;
_computing_data_collection
;
CrysAlisPro, Oxford Diffraction Ltd.,
Version 1.171.33.41 (release 06-05-2009 CrysAlis171 .NET)
(compiled May 6 2009,17:20:42)
;
_computing_data_reduction
;
CrysAlisPro, Oxford Diffraction Ltd.,
Version 1.171.33.41 (release 06-05-2009 CrysAlis171 .NET)
(compiled May 6 2009,17:20:42)
;
_computing_structure_refinement 'SHELXL-97 (G. M. Sheldrick. University of G\"ottingen, 97-2 version)'
_computing_structure_solution
;
A. Altomare, M. C. Burla, M. Camalli, G. L. Cascarano, C. Giacovazzo, A.
Guagliardi, A. G. G. Moliterni, G. Polidori, R. Spagna: SIR97: a new tool for
crystal structure determination and refinement; J. Appl. Crystallogr. 1999,
32, 115-119.
;
_diffrn_ambient_temperature 173(2)
_diffrn_detector_area_resol_mean 15.9809
_diffrn_measured_fraction_theta_full 0.993
_diffrn_measured_fraction_theta_max 0.993
_diffrn_measurement_details
;
1 omega 8.00 52.00 1.0000 10.0000
omega____ theta____ kappa____ phi______ frames
- -20.8400 77.0000 -90.0000 44

2 omega -54.00 49.00 1.0000 10.0000
omega____ theta____ kappa____ phi______ frames
- -20.8400 77.0000 -120.0000 103

3 omega -51.00 43.00 1.0000 10.0000
omega____ theta____ kappa____ phi______ frames
- -20.8400 77.0000 150.0000 94

4 omega -12.00 53.00 1.0000 10.0000
omega____ theta____ kappa____ phi______ frames
- 21.0744 77.0000 120.0000 65

5 omega 65.00 93.00 1.0000 10.0000
omega____ theta____ kappa____ phi______ frames
- 21.0744 77.0000 30.0000 28

6 omega -12.00 86.00 1.0000 10.0000
omega____ theta____ kappa____ phi______ frames
- 21.0744 77.0000 0.0000 98

;
_diffrn_measurement_device 'CCD camera on \k-goniostat'
_diffrn_measurement_device_type 'Oxford XCalibur'
_diffrn_measurement_method 'omega scans'
_diffrn_orient_matrix_UB_11 -0.0656828621
_diffrn_orient_matrix_UB_12 -0.0010846507
_diffrn_orient_matrix_UB_13 0.0036306572
_diffrn_orient_matrix_UB_21 0.0023926719
_diffrn_orient_matrix_UB_22 -0.0434506072
_diffrn_orient_matrix_UB_23 0.0063705225
_diffrn_orient_matrix_UB_31 0.0057022311
_diffrn_orient_matrix_UB_32 0.0072080095
_diffrn_orient_matrix_UB_33 0.0389447370
_diffrn_radiation_collimation '0.5 mm collimator'
_diffrn_radiation_monochromator graphite
_diffrn_radiation_source 'fine-focus sealed tube'
_diffrn_radiation_type MoK\a
_diffrn_radiation_wavelength 0.71073
_diffrn_reflns_av_R_equivalents 0.0301
_diffrn_reflns_av_sigmaI/netI 0.0440
_diffrn_reflns_limit_h_max 13
_diffrn_reflns_limit_h_min -12
_diffrn_reflns_limit_k_max 21
_diffrn_reflns_limit_k_min -22
_diffrn_reflns_limit_l_max 20
_diffrn_reflns_limit_l_min -19
_diffrn_reflns_number 23608
_diffrn_reflns_theta_full 26.33
_diffrn_reflns_theta_max 26.33
_diffrn_reflns_theta_min 4.24
_diffrn_source_current 40_mA
_diffrn_source_power 2.00_kW
_diffrn_source_type 'Spellman generator'
_diffrn_source_voltage 50_kV
_exptl_absorpt_coefficient_mu 0.105
_exptl_absorpt_correction_T_max 1.00000
_exptl_absorpt_correction_T_min 0.99210
_exptl_absorpt_correction_type multi-scan
_exptl_absorpt_process_details
;
CrysAlisPro, Oxford Diffraction Ltd.,
Version 1.171.33.41 (release 06-05-2009 CrysAlis171 .NET)
(compiled May 6 2009,17:20:42)
empirical absorption correction using spherical harmonics,
implemented in SCALE3 ABSPACK scaling algorithm.
;
_exptl_crystal_colour colourless
_exptl_crystal_density_diffrn 1.33350(7)
_exptl_crystal_description block
_exptl_crystal_F_000 1332
_exptl_crystal_size_max 0.47
_exptl_crystal_size_mid 0.35
_exptl_crystal_size_min 0.26
_refine_diff_density_max 0.148
_refine_diff_density_min -0.132
_refine_diff_density_rms 0.027
_refine_ls_abs_structure_details 'Flack H D (1983), Acta Cryst. A39, 876-881'
_refine_ls_abs_structure_Flack 0.1(5)
_refine_ls_extinction_method none
_refine_ls_goodness_of_fit_ref 0.878
_refine_ls_hydrogen_treatment constr
_refine_ls_matrix_type full
_refine_ls_number_parameters 796
_refine_ls_number_reflns 6461
_refine_ls_number_restraints 1
_refine_ls_restrained_S_all 0.877
_refine_ls_R_factor_all 0.0436
_refine_ls_R_factor_gt 0.0289
_refine_ls_shift/su_max 0.001
_refine_ls_shift/su_mean 0.000
_refine_ls_structure_factor_coef Fsqd
_refine_ls_weighting_details 'calc w=1/[\s^2^(Fo^2^)+(0.0311P)^2^+0.0000P] where P=(Fo^2^+2Fc^2^)/3'
_refine_ls_weighting_scheme calc
_refine_ls_wR_factor_gt 0.0532
_refine_ls_wR_factor_ref 0.0554
_reflns_number_gt 4858
_reflns_number_total 6461
_reflns_threshold_expression >2sigma(I)
_cod_data_source_file jo401706r_si_002_3.cif
_cod_data_source_block no167
_cod_original_sg_symbol_H-M 'P 21'
_cod_database_code 4028708

loop_
_symmetry_equiv_pos_as_xyz
'x, y, z'
'-x, y+1/2, -z'

loop_
_atom_site_label
_atom_site_type_symbol
_atom_site_fract_x
_atom_site_fract_y
_atom_site_fract_z
_atom_site_U_iso_or_equiv
_atom_site_adp_type
_atom_site_occupancy
_atom_site_symmetry_multiplicity
_atom_site_calc_flag
_atom_site_refinement_flags
O1 O 0.70688(13) 0.25873(8) 0.85385(8) 0.0325(4) Uani 1 1 d .
O2 O 0.76472(14) 0.32177(8) 0.97462(8) 0.0318(4) Uani 1 1 d .
O3 O 0.85369(13) 0.23410(9) 1.11382(8) 0.0374(4) Uani 1 1 d .
O4 O 0.58277(13) 0.29791(9) 1.15725(8) 0.0367(4) Uani 1 1 d .
O5 O 0.74831(14) 0.26493(9) 1.23514(8) 0.0397(4) Uani 1 1 d .
O6 O 0.73632(14) 0.33566(8) 0.73908(8) 0.0344(4) Uani 1 1 d .
O7 O 0.59817(13) 0.28947(9) 0.59303(8) 0.0390(4) Uani 1 1 d .
O8 O 0.88802(13) 0.25946(10) 0.56093(8) 0.0457(4) Uani 1 1 d .
O9 O 0.72364(15) 0.28474(12) 0.47696(9) 0.0540(5) Uani 1 1 d .
C1 C 0.8085(2) 0.28312(14) 0.90365(12) 0.0338(5) Uani 1 1 d .
H1 H 0.8606 0.3181 0.8700 0.041 Uiso 1 1 calc R
C2 C 0.8860(2) 0.21689(14) 0.92674(13) 0.0408(6) Uani 1 1 d .
H2A H 0.9643 0.2344 0.9528 0.049 Uiso 1 1 calc R
H2B H 0.9080 0.1891 0.8757 0.049 Uiso 1 1 calc R
C3 C 0.8199(2) 0.16444(13) 0.98636(14) 0.0400(6) Uani 1 1 d .
H3A H 0.7554 0.1361 0.9557 0.048 Uiso 1 1 calc R
H3B H 0.8805 0.1282 1.0092 0.048 Uiso 1 1 calc R
C4 C 0.75973(19) 0.20643(12) 1.05703(12) 0.0291(5) Uani 1 1 d .
H4 H 0.7012 0.1727 1.0873 0.035 Uiso 1 1 calc R
C5 C 0.69239(19) 0.27665(12) 1.03042(11) 0.0270(5) Uani 1 1 d .
H5 H 0.6076 0.2657 1.0077 0.032 Uiso 1 1 calc R
C6 C 0.6870(2) 0.32072(12) 1.11037(12) 0.0313(5) Uani 1 1 d .
H6 H 0.6896 0.3759 1.1011 0.038 Uiso 1 1 calc R
C7 C 0.7997(2) 0.29166(13) 1.15998(12) 0.0336(5) Uani 1 1 d .
H7 H 0.8609 0.3326 1.1707 0.040 Uiso 1 1 calc R
C8 C 0.6236(2) 0.29155(12) 1.24159(12) 0.0342(5) Uani 1 1 d .
C9 C 0.5443(2) 0.23514(15) 1.28456(14) 0.0481(7) Uani 1 1 d .
H9A H 0.5759 0.2270 1.3410 0.072 Uiso 1 1 calc R
H9B H 0.5464 0.1880 1.2536 0.072 Uiso 1 1 calc R
H9C H 0.4585 0.2534 1.2872 0.072 Uiso 1 1 calc R
C10 C 0.6199(3) 0.36698(14) 1.28363(15) 0.0545(8) Uani 1 1 d .
H10A H 0.6774 0.4011 1.2556 0.082 Uiso 1 1 calc R
H10B H 0.6446 0.3616 1.3420 0.082 Uiso 1 1 calc R
H10C H 0.5353 0.3872 1.2806 0.082 Uiso 1 1 calc R
C11 C 0.6544(2) 0.31581(13) 0.80452(13) 0.0360(6) Uani 1 1 d .
H11 H 0.6398 0.3607 0.8401 0.043 Uiso 1 1 calc R
C12 C 0.5312(2) 0.28840(14) 0.77159(13) 0.0402(6) Uani 1 1 d .
H12A H 0.4904 0.3286 0.7393 0.048 Uiso 1 1 calc R
H12B H 0.4763 0.2750 0.8186 0.048 Uiso 1 1 calc R
C13 C 0.5506(2) 0.22061(13) 0.71644(12) 0.0345(5) Uani 1 1 d .
H13A H 0.5768 0.1775 0.7508 0.041 Uiso 1 1 calc R
H13B H 0.4713 0.2074 0.6887 0.041 Uiso 1 1 calc R
C14 C 0.64874(19) 0.23668(12) 0.65156(12) 0.0301(5) Uani 1 1 d .
H14 H 0.6720 0.1895 0.6223 0.036 Uiso 1 1 calc R
C15 C 0.76470(19) 0.27549(13) 0.68364(12) 0.0294(5) Uani 1 1 d .
H15 H 0.8253 0.2394 0.7085 0.035 Uiso 1 1 calc R
C16 C 0.8148(2) 0.31177(13) 0.60556(12) 0.0350(6) Uani 1 1 d .
H16 H 0.8598 0.3596 0.6169 0.042 Uiso 1 1 calc R
C17 C 0.6979(2) 0.32259(15) 0.55143(13) 0.0394(6) Uani 1 1 d .
H17 H 0.6817 0.3768 0.5410 0.047 Uiso 1 1 calc R
C18 C 0.8487(2) 0.25910(18) 0.47599(13) 0.0496(7) Uani 1 1 d .
C19 C 0.9287(3) 0.3109(2) 0.42566(15) 0.1014(15) Uani 1 1 d .
H19A H 0.9248 0.3613 0.4494 0.152 Uiso 1 1 calc R
H19B H 0.8984 0.3121 0.3682 0.152 Uiso 1 1 calc R
H19C H 1.0149 0.2931 0.4266 0.152 Uiso 1 1 calc R
C20 C 0.8495(3) 0.1804(2) 0.44447(19) 0.0845(11) Uani 1 1 d .
H20A H 0.8166 0.1792 0.3877 0.127 Uiso 1 1 calc R
H20B H 0.7977 0.1491 0.4804 0.127 Uiso 1 1 calc R
H20C H 0.9350 0.1613 0.4447 0.127 Uiso 1 1 calc R
O10 O 0.73158(14) 0.60662(8) 0.37716(8) 0.0313(4) Uani 1 1 d .
O11 O 0.80952(14) 0.54551(8) 0.26098(8) 0.0334(4) Uani 1 1 d .
O12 O 0.86264(13) 0.64293(8) 0.11887(9) 0.0336(4) Uani 1 1 d .
O13 O 0.61706(14) 0.54214(10) 0.08169(9) 0.0490(5) Uani 1 1 d .
O14 O 0.75362(14) 0.60578(8) 0.00178(9) 0.0382(4) Uani 1 1 d .
O15 O 0.76467(14) 0.53063(8) 0.49261(8) 0.0343(4) Uani 1 1 d .
O16 O 0.60986(13) 0.56890(9) 0.63437(8) 0.0377(4) Uani 1 1 d .
O17 O 0.89058(14) 0.61930(10) 0.67260(9) 0.0433(4) Uani 1 1 d .
O18 O 0.72754(14) 0.58601(10) 0.75339(9) 0.0432(4) Uani 1 1 d .
C21 C 0.8404(2) 0.58963(13) 0.33086(13) 0.0341(5) Uani 1 1 d .
H21 H 0.8990 0.5609 0.3671 0.041 Uiso 1 1 calc R
C22 C 0.9015(2) 0.66174(13) 0.30581(13) 0.0361(6) Uani 1 1 d .
H22A H 0.9814 0.6508 0.2780 0.043 Uiso 1 1 calc R
H22B H 0.9193 0.6919 0.3560 0.043 Uiso 1 1 calc R
C23 C 0.8191(2) 0.70588(12) 0.24775(13) 0.0342(5) Uani 1 1 d .
H23A H 0.8677 0.7474 0.2235 0.041 Uiso 1 1 calc R
H23B H 0.7496 0.7278 0.2797 0.041 Uiso 1 1 calc R
C24 C 0.7668(2) 0.65819(12) 0.17842(13) 0.0299(5) Uani 1 1 d .
H24 H 0.6964 0.6850 0.1507 0.036 Uiso 1 1 calc R
C25 C 0.7245(2) 0.58071(12) 0.20499(12) 0.0284(5) Uani 1 1 d .
H25 H 0.6381 0.5815 0.2278 0.034 Uiso 1 1 calc R
C26 C 0.7314(2) 0.53727(13) 0.12416(13) 0.0331(6) Uani 1 1 d .
H26 H 0.7586 0.4844 0.1328 0.040 Uiso 1 1 calc R
C27 C 0.8235(2) 0.58176(12) 0.07113(12) 0.0310(5) Uani 1 1 d .
H27 H 0.8955 0.5501 0.0538 0.037 Uiso 1 1 calc R
C28 C 0.6410(2) 0.56363(13) -0.00234(13) 0.0353(6) Uani 1 1 d .
C29 C 0.6556(2) 0.49594(13) -0.05590(14) 0.0456(6) Uani 1 1 d .
H29A H 0.7255 0.4659 -0.0355 0.068 Uiso 1 1 calc R
H29B H 0.6718 0.5114 -0.1133 0.068 Uiso 1 1 calc R
H29C H 0.5792 0.4662 -0.0540 0.068 Uiso 1 1 calc R
C30 C 0.5378(3) 0.61374(16) -0.03084(19) 0.0665(8) Uani 1 1 d .
H30A H 0.5570 0.6333 -0.0862 0.100 Uiso 1 1 calc R
H30B H 0.5288 0.6554 0.0082 0.100 Uiso 1 1 calc R
H30C H 0.4599 0.5853 -0.0332 0.100 Uiso 1 1 calc R
C31 C 0.6849(2) 0.54565(13) 0.42362(13) 0.0344(6) Uani 1 1 d .
H31 H 0.6812 0.5005 0.3871 0.041 Uiso 1 1 calc R
C32 C 0.5554(2) 0.56475(14) 0.45193(13) 0.0377(6) Uani 1 1 d .
H32A H 0.5198 0.5220 0.4828 0.045 Uiso 1 1 calc R
H32B H 0.5018 0.5745 0.4030 0.045 Uiso 1 1 calc R
C33 C 0.5577(2) 0.63328(13) 0.50750(13) 0.0350(5) Uani 1 1 d .
H33A H 0.5782 0.6780 0.4740 0.042 Uiso 1 1 calc R
H33B H 0.4744 0.6409 0.5322 0.042 Uiso 1 1 calc R
C34 C 0.65255(19) 0.62400(13) 0.57564(12) 0.0299(5) Uani 1 1 d .
H34 H 0.6655 0.6728 0.6046 0.036 Uiso 1 1 calc R
C35 C 0.7775(2) 0.59260(12) 0.54811(12) 0.0282(5) Uani 1 1 d .
H35 H 0.8323 0.6324 0.5244 0.034 Uiso 1 1 calc R
C36 C 0.8299(2) 0.56140(14) 0.62864(12) 0.0328(5) Uani 1 1 d .
H36 H 0.8839 0.5166 0.6200 0.039 Uiso 1 1 calc R
C37 C 0.7126(2) 0.54410(13) 0.68009(13) 0.0345(6) Uani 1 1 d .
H37 H 0.7062 0.4895 0.6925 0.041 Uiso 1 1 calc R
C38 C 0.8486(2) 0.61890(14) 0.75674(13) 0.0396(6) Uani 1 1 d .
C39 C 0.8372(3) 0.69787(16) 0.78602(17) 0.0628(8) Uani 1 1 d .
H39A H 0.7868 0.7264 0.7463 0.094 Uiso 1 1 calc R
H39B H 0.9201 0.7203 0.7903 0.094 Uiso 1 1 calc R
H39C H 0.7970 0.6987 0.8406 0.094 Uiso 1 1 calc R
C40 C 0.9344(2) 0.57278(17) 0.80987(14) 0.0544(7) Uani 1 1 d .
H40A H 1.0181 0.5945 0.8087 0.082 Uiso 1 1 calc R
H40B H 0.9373 0.5216 0.7884 0.082 Uiso 1 1 calc R
H40C H 0.9038 0.5722 0.8672 0.082 Uiso 1 1 calc R
O19 O 0.72565(13) 0.93889(8) 0.38305(8) 0.0321(4) Uani 1 1 d .
O20 O 0.85234(13) 0.95161(8) 0.26662(8) 0.0297(3) Uani 1 1 d .
O21 O 0.73007(14) 1.01377(8) 0.12048(8) 0.0328(4) Uani 1 1 d .
O22 O 0.78889(16) 0.84051(8) 0.08787(9) 0.0430(4) Uani 1 1 d .
O23 O 0.76529(15) 0.94105(9) 0.00406(8) 0.0372(4) Uani 1 1 d .
O24 O 0.85422(13) 0.92815(9) 0.49967(8) 0.0336(4) Uani 1 1 d .
O25 O 0.73847(14) 0.85059(8) 0.63975(8) 0.0332(4) Uani 1 1 d .
O26 O 0.77467(17) 1.02325(8) 0.68754(9) 0.0475(5) Uani 1 1 d .
O27 O 0.76218(14) 0.91688(8) 0.76240(8) 0.0333(4) Uani 1 1 d .
C41 C 0.7927(2) 0.98974(13) 0.33280(12) 0.0316(5) Uani 1 1 d .
H41 H 0.8574 1.0149 0.3677 0.038 Uiso 1 1 calc R
C42 C 0.7025(2) 1.04762(13) 0.30163(12) 0.0350(5) Uani 1 1 d .
H42A H 0.7482 1.0866 0.2705 0.042 Uiso 1 1 calc R
H42B H 0.6610 1.0718 0.3494 0.042 Uiso 1 1 calc R
C43 C 0.6055(2) 1.01226(13) 0.24545(12) 0.0336(5) Uani 1 1 d .
H43A H 0.5495 0.9803 0.2789 0.040 Uiso 1 1 calc R
H43B H 0.5546 1.0519 0.2191 0.040 Uiso 1 1 calc R
C44 C 0.66710(19) 0.96553(12) 0.17880(12) 0.0277(5) Uani 1 1 d .
H44 H 0.6029 0.9352 0.1490 0.033 Uiso 1 1 calc R
C45 C 0.76970(19) 0.91492(12) 0.21027(12) 0.0260(5) Uani 1 1 d .
H45 H 0.7358 0.8676 0.2343 0.031 Uiso 1 1 calc R
C46 C 0.8434(2) 0.90048(12) 0.13183(12) 0.0295(5) Uani 1 1 d .
H46 H 0.9342 0.8929 0.1428 0.035 Uiso 1 1 calc R
C47 C 0.8169(2) 0.96962(12) 0.07794(12) 0.0290(5) Uani 1 1 d .
H47 H 0.8949 0.9982 0.0666 0.035 Uiso 1 1 calc R
C48 C 0.7772(2) 0.86169(13) 0.00233(13) 0.0364(6) Uani 1 1 d .
C49 C 0.8915(2) 0.83995(16) -0.04602(14) 0.0527(7) Uani 1 1 d .
H49A H 0.9648 0.8638 -0.0213 0.079 Uiso 1 1 calc R
H49B H 0.8824 0.8563 -0.1038 0.079 Uiso 1 1 calc R
H49C H 0.9016 0.7856 -0.0444 0.079 Uiso 1 1 calc R
C50 C 0.6600(3) 0.82852(17) -0.03219(17) 0.0676(9) Uani 1 1 d .
H50A H 0.6504 0.8434 -0.0905 0.101 Uiso 1 1 calc R
H50B H 0.5887 0.8465 -0.0002 0.101 Uiso 1 1 calc R
H50C H 0.6644 0.7739 -0.0286 0.101 Uiso 1 1 calc R
C51 C 0.8007(2) 0.88990(13) 0.43114(13) 0.0354(6) Uani 1 1 d .
H51 H 0.8691 0.8701 0.3953 0.042 Uiso 1 1 calc R
C52 C 0.7199(2) 0.82575(13) 0.45813(13) 0.0395(6) Uani 1 1 d .
H52A H 0.7711 0.7884 0.4880 0.047 Uiso 1 1 calc R
H52B H 0.6832 0.8012 0.4087 0.047 Uiso 1 1 calc R
C53 C 0.6170(2) 0.85323(13) 0.51444(12) 0.0357(5) Uani 1 1 d .
H53A H 0.5578 0.8840 0.4820 0.043 Uiso 1 1 calc R
H53B H 0.5711 0.8100 0.5373 0.043 Uiso 1 1 calc R
C54 C 0.6700(2) 0.89892(12) 0.58449(12) 0.0275(5) Uani 1 1 d .
H54 H 0.6011 0.9240 0.6155 0.033 Uiso 1 1 calc R
C55 C 0.7661(2) 0.95659(13) 0.55827(12) 0.0292(5) Uani 1 1 d .
H55 H 0.7262 1.0037 0.5381 0.035 Uiso 1 1 calc R
C56 C 0.8366(2) 0.96864(13) 0.63886(13) 0.0350(6) Uani 1 1 d .
H56 H 0.9263 0.9810 0.6296 0.042 Uiso 1 1 calc R
C57 C 0.8191(2) 0.89529(13) 0.68646(12) 0.0305(5) Uani 1 1 d .
H57 H 0.9004 0.8696 0.6965 0.037 Uiso 1 1 calc R
C58 C 0.7704(2) 0.99560(13) 0.77102(13) 0.0361(6) Uani 1 1 d .
C59 C 0.8879(2) 1.01658(17) 0.81742(14) 0.0568(8) Uani 1 1 d .
H59A H 0.9600 0.9949 0.7891 0.085 Uiso 1 1 calc R
H59B H 0.8837 0.9973 0.8743 0.085 Uiso 1 1 calc R
H59C H 0.8960 1.0711 0.8189 0.085 Uiso 1 1 calc R
C60 C 0.6551(3) 1.02344(16) 0.81217(15) 0.0577(8) Uani 1 1 d .
H60A H 0.6479 1.0009 0.8675 0.087 Uiso 1 1 calc R
H60B H 0.5824 1.0097 0.7786 0.087 Uiso 1 1 calc R
H60C H 0.6592 1.0779 0.8175 0.087 Uiso 1 1 calc R

loop_
_atom_site_aniso_label
_atom_site_aniso_U_11
_atom_site_aniso_U_22
_atom_site_aniso_U_33
_atom_site_aniso_U_23
_atom_site_aniso_U_13
_atom_site_aniso_U_12
O1 0.0362(9) 0.0386(9) 0.0226(7) -0.0024(7) 0.0008(6) -0.0019(7)
O2 0.0418(9) 0.0302(8) 0.0233(8) -0.0032(6) 0.0044(7) -0.0040(7)
O3 0.0298(9) 0.0536(11) 0.0288(8) -0.0071(8) -0.0045(7) 0.0068(8)
O4 0.0370(9) 0.0496(10) 0.0233(8) 0.0013(7) 0.0051(7) 0.0103(8)
O5 0.0383(9) 0.0573(11) 0.0236(7) 0.0034(8) 0.0005(7) 0.0052(9)
O6 0.0428(9) 0.0338(9) 0.0267(8) -0.0033(7) 0.0018(7) -0.0029(7)
O7 0.0312(8) 0.0540(11) 0.0317(8) 0.0123(8) -0.0047(7) 0.0003(8)
O8 0.0338(9) 0.0787(13) 0.0246(8) -0.0049(8) 0.0006(7) 0.0031(9)
O9 0.0430(10) 0.0941(15) 0.0249(8) -0.0070(9) -0.0042(7) -0.0013(11)
C1 0.0324(12) 0.0446(15) 0.0244(11) -0.0099(11) 0.0037(10) -0.0067(12)
C2 0.0306(13) 0.0570(16) 0.0348(13) -0.0171(12) 0.0012(10) 0.0063(13)
C3 0.0461(15) 0.0370(14) 0.0369(13) -0.0089(11) -0.0029(11) 0.0131(12)
C4 0.0301(13) 0.0303(13) 0.0269(12) -0.0040(10) -0.0022(10) 0.0018(10)
C5 0.0283(11) 0.0291(12) 0.0234(10) -0.0043(10) 0.0010(9) -0.0004(11)
C6 0.0428(14) 0.0248(12) 0.0264(12) 0.0003(10) 0.0047(10) 0.0013(11)
C7 0.0342(13) 0.0410(14) 0.0255(12) -0.0079(10) 0.0012(10) -0.0105(11)
C8 0.0428(14) 0.0360(14) 0.0236(11) 0.0017(10) 0.0042(10) 0.0048(12)
C9 0.0498(16) 0.0514(16) 0.0433(14) 0.0074(12) 0.0079(12) -0.0041(13)
C10 0.087(2) 0.0449(16) 0.0315(14) -0.0043(12) 0.0160(14) -0.0005(15)
C11 0.0447(15) 0.0368(14) 0.0265(12) -0.0020(11) 0.0043(10) 0.0048(12)
C12 0.0337(13) 0.0543(16) 0.0328(12) 0.0007(12) 0.0058(10) 0.0085(12)
C13 0.0286(12) 0.0433(14) 0.0316(12) 0.0044(11) -0.0031(10) -0.0014(11)
C14 0.0316(12) 0.0326(13) 0.0261(11) 0.0001(10) -0.0013(10) 0.0028(10)
C15 0.0285(12) 0.0338(13) 0.0259(11) -0.0030(10) -0.0006(9) 0.0019(11)
C16 0.0347(14) 0.0453(15) 0.0250(12) 0.0022(11) 0.0003(10) -0.0064(11)
C17 0.0442(15) 0.0465(15) 0.0276(12) 0.0048(11) -0.0036(11) -0.0040(13)
C18 0.0295(14) 0.094(2) 0.0248(12) -0.0102(14) 0.0022(10) -0.0175(15)
C19 0.077(2) 0.198(4) 0.0296(15) 0.019(2) -0.0052(14) -0.074(3)
C20 0.068(2) 0.113(3) 0.072(2) -0.049(2) -0.0003(17) 0.003(2)
O10 0.0354(9) 0.0361(9) 0.0226(7) -0.0029(7) 0.0037(6) 0.0003(7)
O11 0.0445(10) 0.0326(9) 0.0231(8) -0.0038(7) 0.0014(7) 0.0011(7)
O12 0.0307(9) 0.0419(10) 0.0282(8) -0.0038(7) 0.0061(7) -0.0099(7)
O13 0.0399(10) 0.0798(13) 0.0274(8) -0.0083(8) 0.0018(7) -0.0261(9)
O14 0.0416(10) 0.0453(10) 0.0275(8) 0.0060(7) -0.0061(7) -0.0102(8)
O15 0.0473(10) 0.0315(9) 0.0241(8) -0.0013(7) -0.0001(7) 0.0039(8)
O16 0.0322(9) 0.0544(10) 0.0266(8) 0.0083(8) 0.0026(7) -0.0042(8)
O17 0.0396(9) 0.0663(12) 0.0239(8) 0.0002(8) -0.0025(7) -0.0143(9)
O18 0.0393(10) 0.0664(12) 0.0241(8) -0.0031(8) 0.0027(7) -0.0014(9)
C21 0.0344(13) 0.0438(14) 0.0242(12) -0.0045(10) 0.0005(10) 0.0051(12)
C22 0.0303(13) 0.0452(15) 0.0330(13) -0.0114(11) 0.0007(10) -0.0068(12)
C23 0.0360(13) 0.0309(13) 0.0357(13) -0.0054(10) 0.0049(10) -0.0064(11)
C24 0.0256(12) 0.0318(12) 0.0323(12) -0.0016(10) 0.0051(10) -0.0014(10)
C25 0.0276(12) 0.0308(13) 0.0269(12) -0.0032(10) 0.0030(9) -0.0027(11)
C26 0.0416(15) 0.0325(13) 0.0253(11) -0.0044(10) 0.0007(11) -0.0080(11)
C27 0.0329(13) 0.0341(13) 0.0261(12) -0.0050(10) 0.0020(10) 0.0007(11)
C28 0.0380(14) 0.0382(14) 0.0298(12) 0.0004(11) -0.0034(10) -0.0052(12)
C29 0.0672(18) 0.0383(14) 0.0313(13) -0.0021(11) -0.0054(12) -0.0003(13)
C30 0.0566(18) 0.0556(18) 0.087(2) -0.0173(17) -0.0242(16) 0.0118(16)
C31 0.0473(15) 0.0309(13) 0.0249(12) -0.0030(10) -0.0016(11) -0.0061(11)
C32 0.0360(13) 0.0477(15) 0.0293(12) 0.0034(11) -0.0040(10) -0.0115(12)
C33 0.0296(12) 0.0465(15) 0.0290(12) 0.0021(11) -0.0009(10) 0.0003(11)
C34 0.0306(12) 0.0351(13) 0.0240(11) 0.0005(10) 0.0031(9) -0.0009(11)
C35 0.0318(12) 0.0324(13) 0.0206(11) -0.0022(10) 0.0011(9) -0.0015(10)
C36 0.0326(13) 0.0399(14) 0.0260(12) 0.0001(10) 0.0017(10) 0.0024(11)
C37 0.0396(14) 0.0371(14) 0.0269(12) 0.0035(11) 0.0012(10) 0.0004(11)
C38 0.0345(14) 0.0559(17) 0.0283(13) -0.0032(12) -0.0038(10) 0.0044(13)
C39 0.070(2) 0.0592(19) 0.0594(18) -0.0140(15) -0.0134(15) 0.0048(16)
C40 0.0490(16) 0.081(2) 0.0329(14) 0.0039(14) -0.0020(12) 0.0196(15)
O19 0.0322(9) 0.0438(9) 0.0204(7) 0.0040(7) 0.0003(6) 0.0003(8)
O20 0.0283(8) 0.0388(9) 0.0220(8) -0.0004(7) 0.0002(6) 0.0004(7)
O21 0.0472(10) 0.0255(8) 0.0259(8) 0.0035(7) 0.0031(7) 0.0073(7)
O22 0.0752(12) 0.0265(9) 0.0275(8) -0.0021(7) 0.0018(8) 0.0002(8)
O23 0.0538(11) 0.0353(9) 0.0226(8) -0.0010(7) -0.0064(7) 0.0084(8)
O24 0.0284(8) 0.0506(10) 0.0217(7) 0.0017(7) -0.0004(6) -0.0028(8)
O25 0.0475(10) 0.0273(8) 0.0247(8) 0.0019(7) -0.0039(7) -0.0040(8)
O26 0.0905(14) 0.0303(9) 0.0216(8) -0.0006(7) -0.0033(8) -0.0055(9)
O27 0.0477(10) 0.0310(9) 0.0212(8) -0.0026(7) 0.0039(7) -0.0035(8)
C41 0.0343(13) 0.0370(13) 0.0235(12) -0.0037(10) 0.0013(10) -0.0048(11)
C42 0.0449(14) 0.0342(13) 0.0260(11) -0.0053(10) 0.0039(10) 0.0066(11)
C43 0.0349(13) 0.0379(13) 0.0281(12) -0.0021(10) 0.0021(10) 0.0122(11)
C44 0.0281(12) 0.0312(12) 0.0239(11) -0.0014(9) -0.0007(9) 0.0023(10)
C45 0.0319(13) 0.0271(12) 0.0189(11) 0.0012(9) -0.0008(9) -0.0023(10)
C46 0.0341(13) 0.0303(12) 0.0241(11) 0.0002(10) 0.0018(10) 0.0049(11)
C47 0.0312(13) 0.0335(13) 0.0223(11) 0.0013(10) 0.0007(10) 0.0018(10)
C48 0.0530(16) 0.0329(14) 0.0234(12) -0.0014(10) -0.0035(11) 0.0066(12)
C49 0.0635(18) 0.0644(18) 0.0303(13) -0.0080(13) -0.0020(12) 0.0280(15)
C50 0.0657(19) 0.075(2) 0.0617(18) -0.0217(17) -0.0094(15) -0.0174(17)
C51 0.0411(14) 0.0442(15) 0.0209(11) 0.0001(10) 0.0004(10) 0.0077(12)
C52 0.0586(16) 0.0346(14) 0.0253(12) -0.0062(10) -0.0029(11) -0.0014(12)
C53 0.0410(14) 0.0380(14) 0.0280(12) -0.0005(10) -0.0034(10) -0.0117(12)
C54 0.0323(13) 0.0287(12) 0.0215(11) -0.0008(9) -0.0004(9) -0.0029(10)
C55 0.0334(13) 0.0326(13) 0.0215(11) 0.0022(10) 0.0012(9) -0.0034(11)
C56 0.0383(14) 0.0429(14) 0.0236(12) 0.0003(10) -0.0021(10) -0.0133(12)
C57 0.0310(13) 0.0363(13) 0.0240(11) -0.0012(10) -0.0009(10) -0.0008(11)
C58 0.0530(16) 0.0330(14) 0.0223(12) -0.0007(10) -0.0021(11) -0.0071(12)
C59 0.0679(19) 0.073(2) 0.0297(13) -0.0039(13) -0.0030(13) -0.0348(16)
C60 0.075(2) 0.0578(18) 0.0403(15) -0.0052(13) -0.0024(14) 0.0201(16)

loop_
_atom_type_symbol
_atom_type_description
_atom_type_scat_dispersion_real
_atom_type_scat_dispersion_imag
_atom_type_scat_source
C C 0.0033 0.0016 'International Tables Vol C Tables 4.2.6.8 and 6.1.1.4'
H H 0.0000 0.0000 'International Tables Vol C Tables 4.2.6.8 and 6.1.1.4'
O O 0.0106 0.0060 'International Tables Vol C Tables 4.2.6.8 and 6.1.1.4'

loop_
_geom_angle_atom_site_label_1
_geom_angle_atom_site_label_2
_geom_angle_atom_site_label_3
_geom_angle
C11 O1 C1 113.59(17)
C1 O2 C5 114.26(16)
C7 O3 C4 107.31(15)
C6 O4 C8 106.75(16)
C7 O5 C8 108.58(16)
C11 O6 C15 114.06(16)
C17 O7 C14 107.63(16)
C16 O8 C18 108.90(17)
C17 O9 C18 110.72(17)
O2 C1 O1 110.36(16)
O2 C1 C2 111.89(17)
O1 C1 C2 108.88(19)
O2 C1 H1 108.5
O1 C1 H1 108.5
C2 C1 H1 108.5
C1 C2 C3 112.63(18)
C1 C2 H2A 109.1
C3 C2 H2A 109.1
C1 C2 H2B 109.1
C3 C2 H2B 109.1
H2A C2 H2B 107.8
C4 C3 C2 111.7(2)
C4 C3 H3A 109.3
C2 C3 H3A 109.3
C4 C3 H3B 109.3
C2 C3 H3B 109.3
H3A C3 H3B 107.9
O3 C4 C3 110.26(17)
O3 C4 C5 103.14(16)
C3 C4 C5 113.96(17)
O3 C4 H4 109.8
C3 C4 H4 109.8
C5 C4 H4 109.8
O2 C5 C6 105.13(16)
O2 C5 C4 112.60(17)
C6 C5 C4 102.26(16)
O2 C5 H5 112.1
C6 C5 H5 112.1
C4 C5 H5 112.1
O4 C6 C5 109.67(17)
O4 C6 C7 104.46(16)
C5 C6 C7 103.48(17)
O4 C6 H6 112.8
C5 C6 H6 112.8
C7 C6 H6 112.8
O3 C7 O5 111.67(18)
O3 C7 C6 107.52(16)
O5 C7 C6 104.41(16)
O3 C7 H7 111.0
O5 C7 H7 111.0
C6 C7 H7 111.0
O5 C8 O4 104.08(14)
O5 C8 C9 110.24(18)
O4 C8 C9 108.63(19)
O5 C8 C10 110.9(2)
O4 C8 C10 110.22(18)
C9 C8 C10 112.41(18)
C8 C9 H9A 109.5
C8 C9 H9B 109.5
H9A C9 H9B 109.5
C8 C9 H9C 109.5
H9A C9 H9C 109.5
H9B C9 H9C 109.5
C8 C10 H10A 109.5
C8 C10 H10B 109.5
H10A C10 H10B 109.5
C8 C10 H10C 109.5
H10A C10 H10C 109.5
H10B C10 H10C 109.5
O1 C11 O6 110.55(17)
O1 C11 C12 108.16(19)
O6 C11 C12 111.52(17)
O1 C11 H11 108.9
O6 C11 H11 108.9
C12 C11 H11 108.9
C11 C12 C13 110.13(18)
C11 C12 H12A 109.6
C13 C12 H12A 109.6
C11 C12 H12B 109.6
C13 C12 H12B 109.6
H12A C12 H12B 108.1
C14 C13 C12 110.38(18)
C14 C13 H13A 109.6
C12 C13 H13A 109.6
C14 C13 H13B 109.6
C12 C13 H13B 109.6
H13A C13 H13B 108.1
O7 C14 C13 108.24(17)
O7 C14 C15 103.34(17)
C13 C14 C15 115.23(16)
O7 C14 H14 109.9
C13 C14 H14 109.9
C15 C14 H14 109.9
O6 C15 C16 105.75(18)
O6 C15 C14 112.34(17)
C16 C15 C14 102.01(16)
O6 C15 H15 112.0
C16 C15 H15 112.0
C14 C15 H15 112.0
O8 C16 C15 109.64(18)
O8 C16 C17 104.45(17)
C15 C16 C17 103.38(17)
O8 C16 H16 112.9
C15 C16 H16 112.9
C17 C16 H16 112.9
O7 C17 O9 110.93(19)
O7 C17 C16 107.57(17)
O9 C17 C16 105.05(18)
O7 C17 H17 111.0
O9 C17 H17 111.0
C16 C17 H17 111.0
O9 C18 O8 105.39(16)
O9 C18 C20 108.3(2)
O8 C18 C20 109.0(2)
O9 C18 C19 110.4(3)
O8 C18 C19 110.1(2)
C20 C18 C19 113.2(3)
C18 C19 H19A 109.5
C18 C19 H19B 109.5
H19A C19 H19B 109.5
C18 C19 H19C 109.5
H19A C19 H19C 109.5
H19B C19 H19C 109.5
C18 C20 H20A 109.5
C18 C20 H20B 109.5
H20A C20 H20B 109.5
C18 C20 H20C 109.5
H20A C20 H20C 109.5
H20B C20 H20C 109.5
C31 O10 C21 113.94(17)
C21 O11 C25 113.84(16)
C27 O12 C24 107.42(15)
C26 O13 C28 108.46(16)
C27 O14 C28 108.98(16)
C31 O15 C35 113.36(16)
C37 O16 C34 108.03(15)
C36 O17 C38 108.91(17)
C37 O18 C38 110.66(16)
O11 C21 O10 110.18(17)
O11 C21 C22 111.60(17)
O10 C21 C22 108.52(18)
O11 C21 H21 108.8
O10 C21 H21 108.8
C22 C21 H21 108.8
C21 C22 C23 111.06(18)
C21 C22 H22A 109.4
C23 C22 H22A 109.4
C21 C22 H22B 109.4
C23 C22 H22B 109.4
H22A C22 H22B 108.0
C22 C23 C24 112.19(19)
C22 C23 H23A 109.2
C24 C23 H23A 109.2
C22 C23 H23B 109.2
C24 C23 H23B 109.2
H23A C23 H23B 107.9
O12 C24 C23 109.51(17)
O12 C24 C25 103.29(16)
C23 C24 C25 114.70(18)
O12 C24 H24 109.7
C23 C24 H24 109.7
C25 C24 H24 109.7
O11 C25 C26 106.40(17)
O11 C25 C24 112.86(17)
C26 C25 C24 102.16(16)
O11 C25 H25 111.6
C26 C25 H25 111.6
C24 C25 H25 111.6
O13 C26 C25 109.86(18)
O13 C26 C27 105.19(17)
C25 C26 C27 104.16(17)
O13 C26 H26 112.4
C25 C26 H26 112.4
C27 C26 H26 112.4
O12 C27 O14 110.74(18)
O12 C27 C26 107.11(16)
O14 C27 C26 104.83(17)
O12 C27 H27 111.3
O14 C27 H27 111.3
C26 C27 H27 111.3
O14 C28 O13 104.65(16)
O14 C28 C29 111.35(19)
O13 C28 C29 110.29(19)
O14 C28 C30 109.0(2)
O13 C28 C30 108.4(2)
C29 C28 C30 112.8(2)
C28 C29 H29A 109.5
C28 C29 H29B 109.5
H29A C29 H29B 109.5
C28 C29 H29C 109.5
H29A C29 H29C 109.5
H29B C29 H29C 109.5
C28 C30 H30A 109.5
C28 C30 H30B 109.5
H30A C30 H30B 109.5
C28 C30 H30C 109.5
H30A C30 H30C 109.5
H30B C30 H30C 109.5
O10 C31 O15 110.04(17)
O10 C31 C32 108.35(18)
O15 C31 C32 111.22(17)
O10 C31 H31 109.1
O15 C31 H31 109.1
C32 C31 H31 109.1
C31 C32 C33 110.37(18)
C31 C32 H32A 109.6
C33 C32 H32A 109.6
C31 C32 H32B 109.6
C33 C32 H32B 109.6
H32A C32 H32B 108.1
C34 C33 C32 110.50(19)
C34 C33 H33A 109.6
C32 C33 H33A 109.6
C34 C33 H33B 109.6
C32 C33 H33B 109.6
H33A C33 H33B 108.1
O16 C34 C33 109.68(17)
O16 C34 C35 102.77(17)
C33 C34 C35 115.17(17)
O16 C34 H34 109.7
C33 C34 H34 109.7
C35 C34 H34 109.7
O15 C35 C36 106.43(17)
O15 C35 C34 112.58(18)
C36 C35 C34 102.27(16)
O15 C35 H35 111.7
C36 C35 H35 111.7
C34 C35 H35 111.7
O17 C36 C35 109.10(18)
O17 C36 C37 104.81(17)
C35 C36 C37 103.34(18)
O17 C36 H36 113.0
C35 C36 H36 113.0
C37 C36 H36 113.0
O16 C37 O18 111.11(18)
O16 C37 C36 107.44(17)
O18 C37 C36 104.59(18)
O16 C37 H37 111.2
O18 C37 H37 111.2
C36 C37 H37 111.2
O17 C38 O18 104.85(16)
O17 C38 C39 108.7(2)
O18 C38 C39 109.0(2)
O17 C38 C40 110.31(19)
O18 C38 C40 110.6(2)
C39 C38 C40 113.0(2)
C38 C39 H39A 109.5
C38 C39 H39B 109.5
H39A C39 H39B 109.5
C38 C39 H39C 109.5
H39A C39 H39C 109.5
H39B C39 H39C 109.5
C38 C40 H40A 109.5
C38 C40 H40B 109.5
H40A C40 H40B 109.5
C38 C40 H40C 109.5
H40A C40 H40C 109.5
H40B C40 H40C 109.5
C41 O19 C51 114.74(16)
C41 O20 C45 114.59(15)
C47 O21 C44 107.11(15)
C46 O22 C48 108.39(16)
C47 O23 C48 110.08(16)
C51 O24 C55 114.59(15)
C57 O25 C54 107.67(15)
C56 O26 C58 107.23(17)
C58 O27 C57 109.12(16)
O19 C41 O20 110.57(17)
O19 C41 C42 107.71(18)
O20 C41 C42 111.90(16)
O19 C41 H41 108.9
O20 C41 H41 108.9
C42 C41 H41 108.9
C41 C42 C43 110.68(19)
C41 C42 H42A 109.5
C43 C42 H42A 109.5
C41 C42 H42B 109.5
C43 C42 H42B 109.5
H42A C42 H42B 108.1
C44 C43 C42 110.54(18)
C44 C43 H43A 109.5
C42 C43 H43A 109.5
C44 C43 H43B 109.5
C42 C43 H43B 109.5
H43A C43 H43B 108.1
O21 C44 C45 103.44(16)
O21 C44 C43 109.69(17)
C45 C44 C43 114.43(16)
O21 C44 H44 109.7
C45 C44 H44 109.7
C43 C44 H44 109.7
O20 C45 C44 112.89(17)
O20 C45 C46 106.35(16)
C44 C45 C46 101.89(16)
O20 C45 H45 111.7
C44 C45 H45 111.7
C46 C45 H45 111.7
O22 C46 C45 109.24(17)
O22 C46 C47 104.65(16)
C45 C46 C47 103.66(17)
O22 C46 H46 112.9
C45 C46 H46 112.9
C47 C46 H46 112.9
O21 C47 O23 110.85(16)
O21 C47 C46 107.50(16)
O23 C47 C46 104.86(17)
O21 C47 H47 111.1
O23 C47 H47 111.1
C46 C47 H47 111.1
O23 C48 O22 104.61(16)
O23 C48 C50 109.1(2)
O22 C48 C50 108.9(2)
O23 C48 C49 109.9(2)
O22 C48 C49 110.97(19)
C50 C48 C49 113.1(2)
C48 C49 H49A 109.5
C48 C49 H49B 109.5
H49A C49 H49B 109.5
C48 C49 H49C 109.5
H49A C49 H49C 109.5
H49B C49 H49C 109.5
C48 C50 H50A 109.5
C48 C50 H50B 109.5
H50A C50 H50B 109.5
C48 C50 H50C 109.5
H50A C50 H50C 109.5
H50B C50 H50C 109.5
O24 C51 O19 110.76(18)
O24 C51 C52 112.14(17)
O19 C51 C52 107.49(19)
O24 C51 H51 108.8
O19 C51 H51 108.8
C52 C51 H51 108.8
C51 C52 C53 110.39(19)
C51 C52 H52A 109.6
C53 C52 H52A 109.6
C51 C52 H52B 109.6
C53 C52 H52B 109.6
H52A C52 H52B 108.1
C54 C53 C52 110.47(18)
C54 C53 H53A 109.6
C52 C53 H53A 109.6
C54 C53 H53B 109.6
C52 C53 H53B 109.6
H53A C53 H53B 108.1
O25 C54 C53 109.15(17)
O25 C54 C55 103.41(16)
C53 C54 C55 114.66(16)
O25 C54 H54 109.8
C53 C54 H54 109.8
C55 C54 H54 109.8
O24 C55 C56 106.49(17)
O24 C55 C54 113.13(18)
C56 C55 C54 101.41(16)
O24 C55 H55 111.8
C56 C55 H55 111.8
C54 C55 H55 111.8
O26 C56 C55 109.61(19)
O26 C56 C57 104.78(16)
C55 C56 C57 104.12(18)
O26 C56 H56 112.6
C55 C56 H56 112.6
C57 C56 H56 112.6
O25 C57 O27 110.50(17)
O25 C57 C56 107.38(16)
O27 C57 C56 104.53(17)
O25 C57 H57 111.4
O27 C57 H57 111.4
C56 C57 H57 111.4
O27 C58 O26 104.68(16)
O27 C58 C60 108.9(2)
O26 C58 C60 109.3(2)
O27 C58 C59 110.3(2)
O26 C58 C59 110.4(2)
C60 C58 C59 113.1(2)
C58 C59 H59A 109.5
C58 C59 H59B 109.5
H59A C59 H59B 109.5
C58 C59 H59C 109.5
H59A C59 H59C 109.5
H59B C59 H59C 109.5
C58 C60 H60A 109.5
C58 C60 H60B 109.5
H60A C60 H60B 109.5
C58 C60 H60C 109.5
H60A C60 H60C 109.5
H60B C60 H60C 109.5

loop_
_geom_bond_atom_site_label_1
_geom_bond_atom_site_label_2
_geom_bond_distance
O1 C11 1.410(3)
O1 C1 1.422(2)
O2 C1 1.417(2)
O2 C5 1.438(2)
O3 C7 1.397(2)
O3 C4 1.448(2)
O4 C6 1.413(2)
O4 C8 1.430(2)
O5 C7 1.415(2)
O5 C8 1.427(3)
O6 C11 1.420(2)
O6 C15 1.432(2)
O7 C17 1.398(3)
O7 C14 1.440(2)
O8 C16 1.419(3)
O8 C18 1.430(2)
O9 C17 1.405(3)
O9 C18 1.421(3)
C1 C2 1.495(3)
C1 H1 1.0000
C2 C3 1.520(3)
C2 H2A 0.9900
C2 H2B 0.9900
C3 C4 1.510(3)
C3 H3A 0.9900
C3 H3B 0.9900
C4 C5 1.512(3)
C4 H4 1.0000
C5 C6 1.510(3)
C5 H5 1.0000
C6 C7 1.540(3)
C6 H6 1.0000
C7 H7 1.0000
C8 C9 1.493(3)
C8 C10 1.510(3)
C9 H9A 0.9800
C9 H9B 0.9800
C9 H9C 0.9800
C10 H10A 0.9800
C10 H10B 0.9800
C10 H10C 0.9800
C11 C12 1.507(3)
C11 H11 1.0000
C12 C13 1.518(3)
C12 H12A 0.9900
C12 H12B 0.9900
C13 C14 1.514(3)
C13 H13A 0.9900
C13 H13B 0.9900
C14 C15 1.516(3)
C14 H14 1.0000
C15 C16 1.515(3)
C15 H15 1.0000
C16 C17 1.540(3)
C16 H16 1.0000
C17 H17 1.0000
C18 C20 1.497(4)
C18 C19 1.503(4)
C19 H19A 0.9800
C19 H19B 0.9800
C19 H19C 0.9800
C20 H20A 0.9800
C20 H20B 0.9800
C20 H20C 0.9800
O10 C31 1.416(2)
O10 C21 1.422(2)
O11 C21 1.413(2)
O11 C25 1.428(2)
O12 C27 1.402(2)
O12 C24 1.436(2)
O13 C26 1.408(3)
O13 C28 1.430(3)
O14 C27 1.410(3)
O14 C28 1.428(3)
O15 C31 1.427(2)
O15 C35 1.431(2)
O16 C37 1.398(3)
O16 C34 1.442(2)
O17 C36 1.413(3)
O17 C38 1.429(2)
O18 C37 1.407(2)
O18 C38 1.430(3)
C21 C22 1.503(3)
C21 H21 1.0000
C22 C23 1.509(3)
C22 H22A 0.9900
C22 H22B 0.9900
C23 C24 1.512(3)
C23 H23A 0.9900
C23 H23B 0.9900
C24 C25 1.521(3)
C24 H24 1.0000
C25 C26 1.517(3)
C25 H25 1.0000
C26 C27 1.532(3)
C26 H26 1.0000
C27 H27 1.0000
C28 C29 1.495(3)
C28 C30 1.498(3)
C29 H29A 0.9800
C29 H29B 0.9800
C29 H29C 0.9800
C30 H30A 0.9800
C30 H30B 0.9800
C30 H30C 0.9800
C31 C32 1.506(3)
C31 H31 1.0000
C32 C33 1.518(3)
C32 H32A 0.9900
C32 H32B 0.9900
C33 C34 1.505(3)
C33 H33A 0.9900
C33 H33B 0.9900
C34 C35 1.523(3)
C34 H34 1.0000
C35 C36 1.518(3)
C35 H35 1.0000
C36 C37 1.542(3)
C36 H36 1.0000
C37 H37 1.0000
C38 C39 1.495(3)
C38 C40 1.503(3)
C39 H39A 0.9800
C39 H39B 0.9800
C39 H39C 0.9800
C40 H40A 0.9800
C40 H40B 0.9800
C40 H40C 0.9800
O19 C41 1.416(2)
O19 C51 1.420(3)
O20 C41 1.419(2)
O20 C45 1.428(2)
O21 C47 1.403(2)
O21 C44 1.445(2)
O22 C46 1.412(3)
O22 C48 1.433(3)
O23 C47 1.407(3)
O23 C48 1.426(3)
O24 C51 1.418(2)
O24 C55 1.432(2)
O25 C57 1.397(2)
O25 C54 1.441(2)
O26 C56 1.420(3)
O26 C58 1.433(2)
O27 C58 1.418(3)
O27 C57 1.422(2)
C41 C42 1.504(3)
C41 H41 1.0000
C42 C43 1.517(3)
C42 H42A 0.9900
C42 H42B 0.9900
C43 C44 1.514(3)
C43 H43A 0.9900
C43 H43B 0.9900
C44 C45 1.513(3)
C44 H44 1.0000
C45 C46 1.515(3)
C45 H45 1.0000
C46 C47 1.537(3)
C46 H46 1.0000
C47 H47 1.0000
C48 C50 1.497(3)
C48 C49 1.508(3)
C49 H49A 0.9800
C49 H49B 0.9800
C49 H49C 0.9800
C50 H50A 0.9800
C50 H50B 0.9800
C50 H50C 0.9800
C51 C52 1.505(3)
C51 H51 1.0000
C52 C53 1.514(3)
C52 H52A 0.9900
C52 H52B 0.9900
C53 C54 1.503(3)
C53 H53A 0.9900
C53 H53B 0.9900
C54 C55 1.521(3)
C54 H54 1.0000
C55 C56 1.516(3)
C55 H55 1.0000
C56 C57 1.532(3)
C56 H56 1.0000
C57 H57 1.0000
C58 C60 1.493(3)
C58 C59 1.513(3)
C59 H59A 0.9800
C59 H59B 0.9800
C59 H59C 0.9800
C60 H60A 0.9800
C60 H60B 0.9800
C60 H60C 0.9800

loop_
_geom_torsion_atom_site_label_1
_geom_torsion_atom_site_label_2
_geom_torsion_atom_site_label_3
_geom_torsion_atom_site_label_4
_geom_torsion
C5 O2 C1 O1 63.7(2)
C5 O2 C1 C2 -57.8(2)
C11 O1 C1 O2 78.4(2)
C11 O1 C1 C2 -158.39(17)
O2 C1 C2 C3 53.6(2)
O1 C1 C2 C3 -68.6(2)
C1 C2 C3 C4 -46.6(3)
C7 O3 C4 C3 160.38(17)
C7 O3 C4 C5 38.3(2)
C2 C3 C4 O3 -72.1(2)
C2 C3 C4 C5 43.3(3)
C1 O2 C5 C6 164.49(17)
C1 O2 C5 C4 54.0(2)
O3 C4 C5 O2 73.00(19)
C3 C4 C5 O2 -46.5(2)
O3 C4 C5 C6 -39.32(19)
C3 C4 C5 C6 -158.84(19)
C8 O4 C6 C5 136.83(18)
C8 O4 C6 C7 26.5(2)
O2 C5 C6 O4 157.39(16)
C4 C5 C6 O4 -84.83(19)
O2 C5 C6 C7 -91.61(18)
C4 C5 C6 C7 26.2(2)
C4 O3 C7 O5 92.64(19)
C4 O3 C7 C6 -21.3(2)
C8 O5 C7 O3 -129.40(18)
C8 O5 C7 C6 -13.5(2)
O4 C6 C7 O3 110.75(17)
C5 C6 C7 O3 -4.0(2)
O4 C6 C7 O5 -8.0(2)
C5 C6 C7 O5 -122.78(17)
C7 O5 C8 O4 29.9(2)
C7 O5 C8 C9 146.27(18)
C7 O5 C8 C10 -88.57(19)
C6 O4 C8 O5 -35.2(2)
C6 O4 C8 C9 -152.62(18)
C6 O4 C8 C10 83.8(2)
C1 O1 C11 O6 71.2(2)
C1 O1 C11 C12 -166.42(16)
C15 O6 C11 O1 60.4(2)
C15 O6 C11 C12 -60.0(2)
O1 C11 C12 C13 -62.5(2)
O6 C11 C12 C13 59.3(2)
C11 C12 C13 C14 -51.1(2)
C17 O7 C14 C13 160.50(17)
C17 O7 C14 C15 37.8(2)
C12 C13 C14 O7 -70.1(2)
C12 C13 C14 C15 45.0(3)
C11 O6 C15 C16 161.77(16)
C11 O6 C15 C14 51.3(2)
O7 C14 C15 O6 73.59(19)
C13 C14 C15 O6 -44.3(3)
O7 C14 C15 C16 -39.2(2)
C13 C14 C15 C16 -157.08(18)
C18 O8 C16 C15 130.38(19)
C18 O8 C16 C17 20.2(2)
O6 C15 C16 O8 157.84(16)
C14 C15 C16 O8 -84.5(2)
O6 C15 C16 C17 -91.23(19)
C14 C15 C16 C17 26.4(2)
C14 O7 C17 O9 93.8(2)
C14 O7 C17 C16 -20.6(2)
C18 O9 C17 O7 -122.5(2)
C18 O9 C17 C16 -6.5(3)
O8 C16 C17 O7 109.92(19)
C15 C16 C17 O7 -4.8(2)
O8 C16 C17 O9 -8.3(2)
C15 C16 C17 O9 -123.04(19)
C17 O9 C18 O8 18.9(3)
C17 O9 C18 C20 135.5(2)
C17 O9 C18 C19 -100.0(2)
C16 O8 C18 O9 -24.4(3)
C16 O8 C18 C20 -140.5(2)
C16 O8 C18 C19 94.7(3)
C25 O11 C21 O10 60.0(2)
C25 O11 C21 C22 -60.6(2)
C31 O10 C21 O11 74.2(2)
C31 O10 C21 C22 -163.32(17)
O11 C21 C22 C23 57.3(2)
O10 C21 C22 C23 -64.3(2)
C21 C22 C23 C24 -47.5(2)
C27 O12 C24 C23 162.15(17)
C27 O12 C24 C25 39.5(2)
C22 C23 C24 O12 -74.5(2)
C22 C23 C24 C25 41.1(2)
C21 O11 C25 C26 163.80(17)
C21 O11 C25 C24 52.6(2)
O12 C24 C25 O11 76.4(2)
C23 C24 C25 O11 -42.7(2)
O12 C24 C25 C26 -37.5(2)
C23 C24 C25 C26 -156.57(18)
C28 O13 C26 C25 130.11(19)
C28 O13 C26 C27 18.5(2)
O11 C25 C26 O13 151.68(17)
C24 C25 C26 O13 -89.8(2)
O11 C25 C26 C27 -96.08(19)
C24 C25 C26 C27 22.5(2)
C24 O12 C27 O14 88.9(2)
C24 O12 C27 C26 -24.9(2)
C28 O14 C27 O12 -130.67(18)
C28 O14 C27 C26 -15.5(2)
O13 C26 C27 O12 115.80(18)
C25 C26 C27 O12 0.2(2)
O13 C26 C27 O14 -1.9(2)
C25 C26 C27 O14 -117.47(18)
C27 O14 C28 O13 26.9(2)
C27 O14 C28 C29 -92.2(2)
C27 O14 C28 C30 142.7(2)
C26 O13 C28 O14 -28.1(2)
C26 O13 C28 C29 91.7(2)
C26 O13 C28 C30 -144.3(2)
C21 O10 C31 O15 72.0(2)
C21 O10 C31 C32 -166.21(17)
C35 O15 C31 O10 59.5(2)
C35 O15 C31 C32 -60.5(2)
O10 C31 C32 C33 -61.4(2)
O15 C31 C32 C33 59.7(2)
C31 C32 C33 C34 -51.1(2)
C37 O16 C34 C33 161.17(18)
C37 O16 C34 C35 38.2(2)
C32 C33 C34 O16 -70.9(2)
C32 C33 C34 C35 44.4(3)
C31 O15 C35 C36 163.04(17)
C31 O15 C35 C34 51.8(2)
O16 C34 C35 O15 74.80(19)
C33 C34 C35 O15 -44.4(3)
O16 C34 C35 C36 -39.0(2)
C33 C34 C35 C36 -158.24(19)
C38 O17 C36 C35 131.11(18)
C38 O17 C36 C37 21.0(2)
O15 C35 C36 O17 156.63(16)
C34 C35 C36 O17 -85.1(2)
O15 C35 C36 C37 -92.26(19)
C34 C35 C36 C37 26.0(2)
C34 O16 C37 O18 92.44(19)
C34 O16 C37 C36 -21.4(2)
C38 O18 C37 O16 -123.4(2)
C38 O18 C37 C36 -7.8(2)
O17 C36 C37 O16 110.12(19)
C35 C36 C37 O16 -4.1(2)
O17 C36 C37 O18 -8.0(2)
C35 C36 C37 O18 -122.28(19)
C36 O17 C38 O18 -25.8(2)
C36 O17 C38 C39 -142.2(2)
C36 O17 C38 C40 93.3(2)
C37 O18 C38 O17 20.5(2)
C37 O18 C38 C39 136.7(2)
C37 O18 C38 C40 -98.4(2)
C51 O19 C41 O20 69.9(2)
C51 O19 C41 C42 -167.55(16)
C45 O20 C41 O19 62.3(2)
C45 O20 C41 C42 -57.8(2)
O19 C41 C42 C43 -64.4(2)
O20 C41 C42 C43 57.4(2)
C41 C42 C43 C44 -51.0(2)
C47 O21 C44 C45 38.50(19)
C47 O21 C44 C43 160.98(16)
C42 C43 C44 O21 -69.9(2)
C42 C43 C44 C45 45.8(3)
C41 O20 C45 C44 50.9(2)
C41 O20 C45 C46 161.76(16)
O21 C44 C45 O20 74.17(18)
C43 C44 C45 O20 -45.1(2)
O21 C44 C45 C46 -39.48(19)
C43 C44 C45 C46 -158.76(19)
C48 O22 C46 C45 132.61(18)
C48 O22 C46 C47 22.1(2)
O20 C45 C46 O22 156.66(16)
C44 C45 C46 O22 -84.92(19)
O20 C45 C46 C47 -92.21(19)
C44 C45 C46 C47 26.2(2)
C44 O21 C47 O23 92.74(18)
C44 O21 C47 C46 -21.3(2)
C48 O23 C47 O21 -125.35(18)
C48 O23 C47 C46 -9.6(2)
O22 C46 C47 O21 110.33(18)
C45 C46 C47 O21 -4.1(2)
O22 C46 C47 O23 -7.7(2)
C45 C46 C47 O23 -122.14(17)
C47 O23 C48 O22 23.1(2)
C47 O23 C48 C50 139.46(19)
C47 O23 C48 C49 -96.0(2)
C46 O22 C48 O23 -28.2(2)
C46 O22 C48 C50 -144.7(2)
C46 O22 C48 C49 90.2(2)
C55 O24 C51 O19 63.1(2)
C55 O24 C51 C52 -57.0(2)
C41 O19 C51 O24 75.0(2)
C41 O19 C51 C52 -162.21(16)
O24 C51 C52 C53 58.2(2)
O19 C51 C52 C53 -63.8(2)
C51 C52 C53 C54 -52.2(2)
C57 O25 C54 C53 160.46(16)
C57 O25 C54 C55 37.99(19)
C52 C53 C54 O25 -69.3(2)
C52 C53 C54 C55 46.2(3)
C51 O24 C55 C56 159.46(17)
C51 O24 C55 C54 48.9(2)
O25 C54 C55 O24 74.72(19)
C53 C54 C55 O24 -44.0(2)
O25 C54 C55 C56 -38.9(2)
C53 C54 C55 C56 -157.64(19)
C58 O26 C56 C55 135.03(18)
C58 O26 C56 C57 23.8(2)
O24 C55 C56 O26 156.00(17)
C54 C55 C56 O26 -85.5(2)
O24 C55 C56 C57 -92.35(19)
C54 C55 C56 C57 26.2(2)
C54 O25 C57 O27 92.61(18)
C54 O25 C57 C56 -20.8(2)
C58 O27 C57 O25 -127.99(19)
C58 O27 C57 C56 -12.8(2)
O26 C56 C57 O25 110.50(18)
C55 C56 C57 O25 -4.6(2)
O26 C56 C57 O27 -6.9(2)
C55 C56 C57 O27 -122.00(18)
C57 O27 C58 O26 27.6(2)
C57 O27 C58 C60 144.30(18)
C57 O27 C58 C59 -91.1(2)
C56 O26 C58 O27 -32.0(2)
C56 O26 C58 C60 -148.5(2)
C56 O26 C58 C59 86.6(2)
